data_4507050
loop_
_publ_author_name
'Stilinovi\'c, Vladimir'
'Kaitner, Branko'

_publ_section_title
;
 Salts and Co-Crystals of Gentisic Acid with Pyridine Derivatives: The
 Effect of Proton Transfer on the Crystal Packing (and Vice Versa)
;
_journal_issue 11
_journal_name_full 'Crystal Growth &amp; Design'
_journal_page_first 5763
_journal_paper_doi 10.1021/cg301267h
_journal_volume 12
_journal_year 2012
_chemical_formula_moiety 'C7 H5 O4, C5 H6 N O'
_chemical_formula_sum 'C12 H11 N O5'
_chemical_formula_weight 249.22
_chemical_name_systematic
;
3-hydroxypyridinium 2,5-dihydroxybenzoate
;
_space_group_IT_number 14
_symmetry_cell_setting monoclinic
_symmetry_space_group_name_Hall '-P 2ybc'
_symmetry_space_group_name_H-M 'P 1 21/c 1'
_atom_sites_solution_hydrogens geom
_atom_sites_solution_primary direct
_atom_sites_solution_secondary difmap
_audit_creation_date 2012-07-10T14:59:22-00:00
_audit_creation_method 'WinGX routine CIF_UPDATE'
_cell_angle_alpha 90
_cell_angle_beta 95.404(7)
_cell_angle_gamma 90
_cell_formula_units_Z 4
_cell_length_a 7.6544(5)
_cell_length_b 7.1686(6)
_cell_length_c 20.4981(16)
_cell_measurement_reflns_used 84
_cell_measurement_temperature 295(2)
_cell_measurement_theta_max 52.0
_cell_measurement_theta_min 4.6
_cell_volume 1119.76(15)
_computing_structure_refinement 'SHELXL-97 (Sheldrick, 1997)'
_computing_structure_solution 'SHELXS-97 (Sheldrick, 1990)'
_diffrn_ambient_temperature 295(2)
_diffrn_measured_fraction_theta_full 0.986
_diffrn_measured_fraction_theta_max 0.986
_diffrn_measurement_device_type
;
Oxford Diffraction Xcalibur CCD
diffractometer
;
_diffrn_measurement_method '\w scan'
_diffrn_radiation_monochromator graphite
_diffrn_radiation_source 'fine-focus sealed tube'
_diffrn_radiation_type MoK\a
_diffrn_radiation_wavelength 0.71073
_diffrn_reflns_av_R_equivalents 0.0307
_diffrn_reflns_av_unetI/netI 0.0474
_diffrn_reflns_limit_h_max 9
_diffrn_reflns_limit_h_min -9
_diffrn_reflns_limit_k_max 8
_diffrn_reflns_limit_k_min -8
_diffrn_reflns_limit_l_max 24
_diffrn_reflns_limit_l_min -23
_diffrn_reflns_number 6277
_diffrn_reflns_theta_full 24.99
_diffrn_reflns_theta_max 24.99
_diffrn_reflns_theta_min 3.97
_diffrn_standards_number 27
_exptl_absorpt_coefficient_mu 0.117
_exptl_absorpt_correction_type none
_exptl_crystal_colour yellow
_exptl_crystal_density_diffrn 1.478
_exptl_crystal_density_method 'not measured'
_exptl_crystal_description block
_exptl_crystal_F_000 520
_exptl_crystal_size_max 0.35
_exptl_crystal_size_mid 0.26
_exptl_crystal_size_min 0.20
_refine_diff_density_max 0.295
_refine_diff_density_min -0.299
_refine_diff_density_rms 0.072
_refine_ls_extinction_method none
_refine_ls_goodness_of_fit_ref 1.113
_refine_ls_hydrogen_treatment mixed
_refine_ls_matrix_type full
_refine_ls_number_parameters 176
_refine_ls_number_reflns 1949
_refine_ls_number_restraints 1
_refine_ls_restrained_S_all 1.114
_refine_ls_R_factor_all 0.1053
_refine_ls_R_factor_gt 0.0769
_refine_ls_shift/su_max 0
_refine_ls_shift/su_mean 0
_refine_ls_structure_factor_coef Fsqd
_refine_ls_weighting_details 'calc w=1/[\s^2^(Fo^2^)+(0.0800P)^2^+3.2220P] where P=(Fo^2^+2Fc^2^)/3'
_refine_ls_weighting_scheme calc
_refine_ls_wR_factor_gt 0.2316
_refine_ls_wR_factor_ref 0.2394
_reflns_number_gt 1234
_reflns_number_total 1949
_reflns_threshold_expression >2sigma(I)
_cod_data_source_file cg301267h_si_002.cif
_cod_data_source_block 13H_gent
_cod_original_sg_symbol_H-M 'P 21/c'
_cod_database_code 4507050

loop_
_symmetry_equiv_pos_as_xyz
'x, y, z'
'-x, y+1/2, -z+1/2'
'-x, -y, -z'
'x, -y-1/2, z-1/2'

loop_
_atom_site_label
_atom_site_type_symbol
_atom_site_fract_x
_atom_site_fract_y
_atom_site_fract_z
_atom_site_U_iso_or_equiv
_atom_site_adp_type
_atom_site_occupancy
_atom_site_symmetry_multiplicity
_atom_site_calc_flag
_atom_site_refinement_flags
O2 O 0.7591(5) 0.4961(5) 0.50109(17) 0.0516(11) Uani 1 1 d .
O3 O 0.5888(6) 0.6211(5) 0.3986(2) 0.0625(13) Uani 1 1 d .
H1O H 0.6502 0.6252 0.4336 0.094 Uiso 1 1 calc R
O5 O 1.0047(6) -0.1580(5) 0.3818(2) 0.0663(13) Uani 1 1 d .
O4 O 0.4001(6) -0.0981(5) 0.33041(19) 0.0597(12) Uani 1 1 d D
O1 O 0.7627(6) 0.1922(5) 0.52267(19) 0.0617(12) Uani 1 1 d .
N1 N 1.0568(6) 0.3373(6) 0.3992(2) 0.0411(11) Uani 1 1 d .
C6 C 0.5505(7) 0.1143(7) 0.4085(2) 0.0408(13) Uani 1 1 d .
H6 H 0.5867 0.0167 0.4365 0.049 Uiso 1 1 calc R
C3 C 0.4457(7) 0.4046(7) 0.3257(2) 0.0414(13) Uani 1 1 d .
H3 H 0.4103 0.5028 0.2979 0.05 Uiso 1 1 calc R
C5 C 0.4525(6) 0.0767(7) 0.3501(3) 0.0393(12) Uani 1 1 d .
C9 C 0.9922(7) 0.0258(7) 0.3699(3) 0.0415(13) Uani 1 1 d .
C1 C 0.5956(6) 0.2958(7) 0.4260(2) 0.0364(12) Uani 1 1 d .
C12 C 0.9652(7) 0.4022(8) 0.3442(3) 0.0454(13) Uani 1 1 d .
H12 H 0.957 0.5297 0.3359 0.054 Uiso 1 1 calc R
C7 C 0.7135(7) 0.3292(8) 0.4877(2) 0.0445(13) Uani 1 1 d .
C11 C 0.8856(7) 0.2773(8) 0.3012(3) 0.0501(15) Uani 1 1 d .
H11 H 0.8218 0.3195 0.2632 0.06 Uiso 1 1 calc R
C10 C 0.8988(7) 0.0898(8) 0.3135(3) 0.0477(14) Uani 1 1 d .
H10 H 0.8445 0.0053 0.2837 0.057 Uiso 1 1 calc R
C4 C 0.3988(7) 0.2245(8) 0.3082(3) 0.0487(14) Uani 1 1 d .
H4 H 0.3319 0.2013 0.2688 0.058 Uiso 1 1 calc R
C2 C 0.5445(6) 0.4401(7) 0.3841(2) 0.0391(12) Uani 1 1 d .
C8 C 1.0752(7) 0.1552(7) 0.4127(2) 0.0440(13) Uani 1 1 d .
H8 H 1.1429 0.1159 0.4502 0.053 Uiso 1 1 calc R
H2O H 0.465(7) -0.163(8) 0.362(2) 0.057(18) Uiso 1 1 d D
H1N H 1.107(8) 0.427(9) 0.430(3) 0.067(19) Uiso 1 1 d .
H3O H 1.087(10) -0.179(10) 0.417(4) 0.09(2) Uiso 1 1 d .

loop_
_atom_site_aniso_label
_atom_site_aniso_U_11
_atom_site_aniso_U_22
_atom_site_aniso_U_33
_atom_site_aniso_U_23
_atom_site_aniso_U_13
_atom_site_aniso_U_12
O2 0.067(3) 0.035(2) 0.048(2) -0.0046(17) -0.0151(19) -0.0005(18)
O3 0.079(3) 0.029(2) 0.072(3) -0.0011(19) -0.030(2) 0.0062(19)
O5 0.082(3) 0.032(2) 0.076(3) 0.003(2) -0.035(3) -0.009(2)
O4 0.084(3) 0.033(2) 0.055(3) -0.0007(19) -0.026(2) -0.010(2)
O1 0.084(3) 0.042(2) 0.052(2) 0.007(2) -0.026(2) 0.000(2)
N1 0.045(3) 0.036(3) 0.041(2) -0.011(2) -0.002(2) 0.002(2)
C6 0.059(3) 0.031(3) 0.032(3) 0.005(2) 0.000(2) 0.005(2)
C3 0.045(3) 0.032(3) 0.045(3) 0.011(2) -0.009(2) 0.001(2)
C5 0.041(3) 0.029(3) 0.046(3) -0.009(2) -0.004(2) 0.001(2)
C9 0.041(3) 0.036(3) 0.046(3) -0.007(2) -0.006(2) 0.000(2)
C1 0.039(3) 0.029(3) 0.040(3) -0.003(2) -0.001(2) 0.003(2)
C12 0.052(3) 0.036(3) 0.048(3) 0.005(3) 0.001(3) 0.005(2)
C7 0.051(3) 0.044(3) 0.036(3) -0.001(3) -0.005(2) -0.003(3)
C11 0.057(3) 0.054(4) 0.036(3) 0.000(3) -0.010(3) 0.011(3)
C10 0.053(3) 0.041(3) 0.047(3) -0.011(3) -0.008(3) 0.000(3)
C4 0.056(3) 0.051(3) 0.036(3) 0.001(3) -0.014(2) 0.002(3)
C2 0.039(3) 0.033(3) 0.044(3) -0.002(2) 0.000(2) -0.003(2)
C8 0.051(3) 0.042(3) 0.036(3) 0.003(2) -0.009(2) -0.005(3)

loop_
_atom_type_symbol
_atom_type_description
_atom_type_scat_dispersion_real
_atom_type_scat_dispersion_imag
_atom_type_scat_source
C C 0.0033 0.0016 'International Tables Vol C Tables 4.2.6.8 and 6.1.1.4'
H H 0 0 'International Tables Vol C Tables 4.2.6.8 and 6.1.1.4'
N N 0.0061 0.0033 'International Tables Vol C Tables 4.2.6.8 and 6.1.1.4'
O O 0.0106 0.006 'International Tables Vol C Tables 4.2.6.8 and 6.1.1.4'

loop_
_geom_angle_atom_site_label_1
_geom_angle_atom_site_label_2
_geom_angle_atom_site_label_3
_geom_angle
C2 O3 H1O 109.5
C9 O5 H3O 109(5)
C5 O4 H2O 97(4)
C8 N1 C12 122.9(5)
C8 N1 H1N 119(4)
C12 N1 H1N 118(4)
C5 C6 C1 120.7(5)
C5 C6 H6 119.6
C1 C6 H6 119.6
C4 C3 C2 120.5(5)
C4 C3 H3 119.8
C2 C3 H3 119.8
O4 C5 C6 123.9(5)
O4 C5 C4 116.9(5)
C6 C5 C4 119.2(5)
O5 C9 C10 120.0(5)
O5 C9 C8 121.5(5)
C10 C9 C8 118.5(5)
C2 C1 C6 119.6(5)
C2 C1 C7 121.2(4)
C6 C1 C7 118.9(5)
N1 C12 C11 118.6(5)
N1 C12 H12 120.7
C11 C12 H12 120.7
O1 C7 O2 123.6(5)
O1 C7 C1 118.8(5)
O2 C7 C1 117.6(5)
C12 C11 C10 120.4(5)
C12 C11 H11 119.8
C10 C11 H11 119.8
C11 C10 C9 120.3(5)
C11 C10 H10 119.9
C9 C10 H10 119.9
C3 C4 C5 119.7(5)
C3 C4 H4 120.2
C5 C4 H4 120.2
O3 C2 C1 121.8(4)
O3 C2 C3 118.0(5)
C1 C2 C3 120.2(5)
N1 C8 C9 119.3(5)
N1 C8 H8 120.4
C9 C8 H8 120.4

loop_
_geom_bond_atom_site_label_1
_geom_bond_atom_site_label_2
_geom_bond_distance
O2 C7 1.269(6)
O3 C2 1.367(6)
O3 H1O 0.82
O5 C9 1.341(6)
O5 H3O 0.93(8)
O4 C5 1.365(6)
O4 H2O 0.91(4)
O1 C7 1.253(6)
N1 C8 1.339(7)
N1 C12 1.353(7)
N1 H1N 0.96(7)
C6 C5 1.378(7)
C6 C1 1.385(7)
C6 H6 0.93
C3 C4 1.378(7)
C3 C2 1.378(7)
C3 H3 0.93
C5 C4 1.401(7)
C9 C10 1.380(7)
C9 C8 1.388(7)
C1 C2 1.378(7)
C1 C7 1.501(7)
C12 C11 1.359(8)
C12 H12 0.93
C11 C10 1.370(8)
C11 H11 0.93
C10 H10 0.93
C4 H4 0.93
C8 H8 0.93
